data_4337640
loop_
_publ_author_name
'Meihaus, Katie R.'
'Corbey, Jordan F.'
'Fang, Ming'
'Ziller, Joseph W.'
'Long, Jeffrey R.'
'Evans, William J.'

_publ_section_title
;
 Influence of an inner-sphere k(+) ion on the magnetic behavior of n2(3-)
 radical-bridged dilanthanide complexes isolated using an external
 magnetic field.
;
_journal_issue 6
_journal_name_full 'Inorganic chemistry'
_journal_page_first 3099
_journal_page_last 3107
_journal_paper_doi 10.1021/ic4030102
_journal_volume 53
_journal_year 2014
_chemical_formula_sum 'C35.5 H92 K N6 O2 Si8 Tb2'
_chemical_formula_weight 1216.81
_chemical_name_systematic
; 
 ? 
;
_space_group_IT_number 14
_symmetry_cell_setting monoclinic
_symmetry_space_group_name_Hall '-P 2yn'
_symmetry_space_group_name_H-M 'P 1 21/n 1'
_atom_sites_solution_hydrogens geom
_atom_sites_solution_primary direct
_atom_sites_solution_secondary difmap
_audit_creation_method SHELXTL
_cell_angle_alpha 90.00
_cell_angle_beta 104.9719(7)
_cell_angle_gamma 90.00
_cell_formula_units_Z 4
_cell_length_a 12.4539(8)
_cell_length_b 21.4481(13)
_cell_length_c 22.3028(14)
_cell_measurement_reflns_used 9995
_cell_measurement_temperature 143(2)
_cell_measurement_theta_max 28.38
_cell_measurement_theta_min 2.34
_cell_volume 5755.1(6)
_computing_cell_refinement 'Bruker SAINT'
_computing_data_collection 'Bruker APEX2'
_computing_data_reduction 'Bruker SAINT'
_computing_molecular_graphics 'Bruker SHELXTL'
_computing_publication_material 'Bruker SHELXTL'
_computing_structure_refinement 'SHELXL-97 (Sheldrick, 2008)'
_computing_structure_solution 'SHELXS-97 (Sheldrick, 2008)'
_diffrn_ambient_temperature 143(2)
_diffrn_measured_fraction_theta_full 1.000
_diffrn_measured_fraction_theta_max 0.998
_diffrn_measurement_device_type 'Bruker APEX-II CCD'
_diffrn_measurement_method '\f and \w scans'
_diffrn_radiation_monochromator graphite
_diffrn_radiation_source 'fine-focus sealed tube'
_diffrn_radiation_type MoK\a
_diffrn_radiation_wavelength 0.71073
_diffrn_reflns_av_R_equivalents 0.0353
_diffrn_reflns_av_sigmaI/netI 0.0278
_diffrn_reflns_limit_h_max 15
_diffrn_reflns_limit_h_min -15
_diffrn_reflns_limit_k_max 27
_diffrn_reflns_limit_k_min -27
_diffrn_reflns_limit_l_max 28
_diffrn_reflns_limit_l_min -28
_diffrn_reflns_number 63931
_diffrn_reflns_theta_full 25.50
_diffrn_reflns_theta_max 27.10
_diffrn_reflns_theta_min 1.34
_exptl_absorpt_coefficient_mu 2.709
_exptl_absorpt_correction_T_max 0.7079
_exptl_absorpt_correction_T_min 0.6106
_exptl_absorpt_correction_type numerical
_exptl_absorpt_process_details 'Bruker SADABS'
_exptl_crystal_colour green
_exptl_crystal_density_diffrn 1.404
_exptl_crystal_density_meas ?
_exptl_crystal_density_method 'not measured'
_exptl_crystal_description irregular
_exptl_crystal_F_000 2496
_exptl_crystal_size_max 0.20
_exptl_crystal_size_mid 0.14
_exptl_crystal_size_min 0.14
_refine_diff_density_max 1.659
_refine_diff_density_min -0.650
_refine_diff_density_rms 0.091
_refine_ls_extinction_method none
_refine_ls_goodness_of_fit_ref 1.029
_refine_ls_hydrogen_treatment constr
_refine_ls_matrix_type full
_refine_ls_number_parameters 504
_refine_ls_number_reflns 12655
_refine_ls_number_restraints 0
_refine_ls_restrained_S_all 1.029
_refine_ls_R_factor_all 0.0363
_refine_ls_R_factor_gt 0.0252
_refine_ls_shift/su_max 0.004
_refine_ls_shift/su_mean 0.000
_refine_ls_structure_factor_coef Fsqd
_refine_ls_weighting_details 'calc w=1/[\s^2^(Fo^2^)+(0.0263P)^2^+6.0398P] where P=(Fo^2^+2Fc^2^)/3'
_refine_ls_weighting_scheme calc
_refine_ls_wR_factor_gt 0.0549
_refine_ls_wR_factor_ref 0.0585
_reflns_number_gt 10615
_reflns_number_total 12655
_reflns_threshold_expression >2sigma(I)
_cod_data_source_file ic4030102_si_002.cif
_cod_data_source_block mf88
_cod_depositor_comments
;
The following automatic conversions were performed:

'_symmetry_cell_setting' value 'Monoclinic' changed to 'monoclinic'
according to
/usr/data/users/saulius/crontab/automatic-downloads/current/ACS/lib/dictionaries/cif_core.dic
dictionary named 'cif_core.dic' version 2.4.2 from 2011-04-26.

Automatic conversion script
Id: cif_fix_values 2281 2013-09-26 08:29:07Z andrius 

The following automatic conversions were performed:

'_exptl_crystal_density_meas' value 'not_measured' was changed to '?'
- the value is perceived as not measured.

Automatic conversion script
Id: cif_fix_values 3008 2015-01-20 13:52:24Z robertas 
;
_cod_original_sg_symbol_H-M P2(1)/n
_cod_original_formula_sum 'C35.50 H92 K N6 O2 Si8 Tb2'
_cod_database_code 4337640

loop_
_symmetry_equiv_pos_as_xyz
'x, y, z'
'-x+1/2, y+1/2, -z+1/2'
'-x, -y, -z'
'x-1/2, -y-1/2, z-1/2'

loop_
_atom_site_label
_atom_site_type_symbol
_atom_site_fract_x
_atom_site_fract_y
_atom_site_fract_z
_atom_site_U_iso_or_equiv
_atom_site_adp_type
_atom_site_occupancy
_atom_site_symmetry_multiplicity
_atom_site_calc_flag
_atom_site_refinement_flags
Tb1 Tb 0.179985(11) 0.658656(6) 0.396617(6) 0.01615(4) Uani 1 1 d .
Tb2 Tb -0.080005(11) 0.772086(6) 0.425267(6) 0.01570(4) Uani 1 1 d .
K1 K 0.14898(6) 0.70700(3) 0.55174(3) 0.02688(15) Uani 1 1 d .
Si1 Si 0.25364(8) 0.55277(4) 0.29408(4) 0.0265(2) Uani 1 1 d .
Si2 Si 0.02415(7) 0.60608(4) 0.25362(4) 0.02549(19) Uani 1 1 d .
Si3 Si 0.24187(7) 0.55637(4) 0.51004(4) 0.01912(17) Uani 1 1 d .
Si4 Si 0.41534(7) 0.66092(4) 0.53078(4) 0.02053(17) Uani 1 1 d .
Si5 Si -0.27630(7) 0.88310(4) 0.36790(4) 0.02074(17) Uani 1 1 d .
Si6 Si -0.11866(7) 0.86906(4) 0.28916(4) 0.02043(17) Uani 1 1 d .
Si7 Si -0.10884(7) 0.75131(4) 0.57938(4) 0.02217(18) Uani 1 1 d .
Si8 Si 0.02482(7) 0.86075(4) 0.55166(4) 0.02112(17) Uani 1 1 d .
O1 O 0.28756(18) 0.73626(10) 0.35948(10) 0.0262(5) Uani 1 1 d .
O2 O -0.22600(17) 0.69738(9) 0.37720(10) 0.0233(5) Uani 1 1 d .
N1 N 0.1536(2) 0.60330(12) 0.30366(11) 0.0215(5) Uani 1 1 d .
N2 N 0.2911(2) 0.62729(11) 0.49439(12) 0.0196(5) Uani 1 1 d .
N3 N -0.1635(2) 0.84784(11) 0.35253(11) 0.0185(5) Uani 1 1 d .
N4 N -0.0468(2) 0.79226(11) 0.53188(11) 0.0195(5) Uani 1 1 d .
N5 N 0.0290(2) 0.68779(11) 0.42611(11) 0.0196(5) Uani 1 1 d .
N6 N 0.0908(2) 0.74179(11) 0.42323(11) 0.0186(5) Uani 1 1 d .
C1 C 0.2155(3) 0.46859(17) 0.2956(2) 0.0524(12) Uani 1 1 d .
H1A H 0.1522 0.4595 0.2602 0.079 Uiso 1 1 calc R
H1B H 0.1952 0.4595 0.3343 0.079 Uiso 1 1 calc R
H1C H 0.2789 0.4427 0.2930 0.079 Uiso 1 1 calc R
C2 C 0.3017(4) 0.5650(2) 0.22159(18) 0.0557(13) Uani 1 1 d .
H2A H 0.2438 0.5508 0.1855 0.084 Uiso 1 1 calc R
H2B H 0.3700 0.5411 0.2245 0.084 Uiso 1 1 calc R
H2C H 0.3162 0.6094 0.2170 0.084 Uiso 1 1 calc R
C3 C 0.3826(3) 0.56501(17) 0.35819(16) 0.0328(8) Uani 1 1 d .
H3A H 0.3657 0.5587 0.3983 0.049 Uiso 1 1 calc R
H3B H 0.4099 0.6076 0.3560 0.049 Uiso 1 1 calc R
H3C H 0.4397 0.5352 0.3538 0.049 Uiso 1 1 calc R
C4 C 0.0200(3) 0.5956(2) 0.16965(17) 0.0555(12) Uani 1 1 d .
H4A H 0.0429 0.5530 0.1628 0.083 Uiso 1 1 calc R
H4B H 0.0707 0.6254 0.1580 0.083 Uiso 1 1 calc R
H4C H -0.0558 0.6028 0.1442 0.083 Uiso 1 1 calc R
C5 C -0.0426(3) 0.68296(17) 0.25859(18) 0.0380(9) Uani 1 1 d .
H5A H -0.0472 0.6900 0.3013 0.057 Uiso 1 1 calc R
H5B H -0.1175 0.6832 0.2306 0.057 Uiso 1 1 calc R
H5C H 0.0019 0.7161 0.2465 0.057 Uiso 1 1 calc R
C6 C -0.0705(3) 0.54514(18) 0.2714(2) 0.0450(10) Uani 1 1 d .
H6A H -0.0685 0.5468 0.3156 0.068 Uiso 1 1 calc R
H6B H -0.0461 0.5039 0.2614 0.068 Uiso 1 1 calc R
H6C H -0.1466 0.5528 0.2465 0.068 Uiso 1 1 calc R
C7 C 0.1901(3) 0.55501(15) 0.58210(15) 0.0300(7) Uani 1 1 d .
H7A H 0.2500 0.5679 0.6178 0.045 Uiso 1 1 calc R
H7B H 0.1661 0.5127 0.5890 0.045 Uiso 1 1 calc R
H7C H 0.1272 0.5837 0.5771 0.045 Uiso 1 1 calc R
C8 C 0.3414(3) 0.49019(15) 0.51658(17) 0.0324(8) Uani 1 1 d .
H8A H 0.3736 0.4906 0.4809 0.049 Uiso 1 1 calc R
H8B H 0.3021 0.4507 0.5174 0.049 Uiso 1 1 calc R
H8C H 0.4008 0.4945 0.5549 0.049 Uiso 1 1 calc R
C9 C 0.1163(3) 0.53500(14) 0.44567(15) 0.0270(7) Uani 1 1 d .
H9A H 0.1376 0.5321 0.4064 0.041 Uiso 1 1 calc R
H9B H 0.0590 0.5671 0.4422 0.041 Uiso 1 1 calc R
H9C H 0.0872 0.4947 0.4549 0.041 Uiso 1 1 calc R
C10 C 0.5003(3) 0.61650(16) 0.59890(15) 0.0319(8) Uani 1 1 d .
H10A H 0.5307 0.5790 0.5843 0.048 Uiso 1 1 calc R
H10B H 0.4533 0.6044 0.6261 0.048 Uiso 1 1 calc R
H10C H 0.5614 0.6428 0.6220 0.048 Uiso 1 1 calc R
C11 C 0.5087(3) 0.67386(16) 0.47762(16) 0.0283(7) Uani 1 1 d .
H11A H 0.5366 0.6336 0.4672 0.042 Uiso 1 1 calc R
H11B H 0.5715 0.7003 0.4985 0.042 Uiso 1 1 calc R
H11C H 0.4667 0.6944 0.4395 0.042 Uiso 1 1 calc R
C12 C 0.3950(3) 0.74096(15) 0.56169(16) 0.0301(7) Uani 1 1 d .
H12A H 0.3667 0.7367 0.5986 0.045 Uiso 1 1 calc R
H12B H 0.3415 0.7645 0.5298 0.045 Uiso 1 1 calc R
H12C H 0.4662 0.7631 0.5727 0.045 Uiso 1 1 calc R
C13 C -0.2533(3) 0.96605(15) 0.39545(17) 0.0331(8) Uani 1 1 d .
H13A H -0.2405 0.9922 0.3619 0.050 Uiso 1 1 calc R
H13B H -0.1884 0.9681 0.4313 0.050 Uiso 1 1 calc R
H13C H -0.3191 0.9811 0.4075 0.050 Uiso 1 1 calc R
C14 C -0.4017(3) 0.88328(15) 0.29965(15) 0.0268(7) Uani 1 1 d .
H14A H -0.4265 0.8403 0.2894 0.040 Uiso 1 1 calc R
H14B H -0.3825 0.9025 0.2639 0.040 Uiso 1 1 calc R
H14C H -0.4615 0.9071 0.3100 0.040 Uiso 1 1 calc R
C15 C -0.3150(3) 0.84045(16) 0.43302(15) 0.0293(7) Uani 1 1 d .
H15A H -0.3282 0.7964 0.4219 0.044 Uiso 1 1 calc R
H15B H -0.3826 0.8588 0.4402 0.044 Uiso 1 1 calc R
H15C H -0.2542 0.8439 0.4709 0.044 Uiso 1 1 calc R
C16 C -0.1978(3) 0.82767(15) 0.21650(14) 0.0273(7) Uani 1 1 d .
H16A H -0.1992 0.7828 0.2246 0.041 Uiso 1 1 calc R
H16B H -0.1611 0.8350 0.1832 0.041 Uiso 1 1 calc R
H16C H -0.2740 0.8437 0.2039 0.041 Uiso 1 1 calc R
C17 C -0.1330(3) 0.95437(15) 0.26834(16) 0.0301(7) Uani 1 1 d .
H17A H -0.0944 0.9793 0.3043 0.045 Uiso 1 1 calc R
H17B H -0.2119 0.9657 0.2563 0.045 Uiso 1 1 calc R
H17C H -0.1002 0.9624 0.2336 0.045 Uiso 1 1 calc R
C18 C 0.0327(3) 0.85272(16) 0.30105(16) 0.0304(8) Uani 1 1 d .
H18A H 0.0479 0.8091 0.3134 0.046 Uiso 1 1 calc R
H18B H 0.0759 0.8801 0.3337 0.046 Uiso 1 1 calc R
H18C H 0.0538 0.8604 0.2623 0.046 Uiso 1 1 calc R
C19 C -0.0130(3) 0.7355(2) 0.65768(19) 0.0593(14) Uani 1 1 d .
H19A H 0.0543 0.7149 0.6527 0.089 Uiso 1 1 calc R
H19B H -0.0503 0.7085 0.6814 0.089 Uiso 1 1 calc R
H19C H 0.0072 0.7750 0.6799 0.089 Uiso 1 1 calc R
C20 C -0.1563(3) 0.67402(17) 0.5429(2) 0.0433(10) Uani 1 1 d .
H20A H -0.2146 0.6805 0.5045 0.065 Uiso 1 1 calc R
H20B H -0.1858 0.6488 0.5717 0.065 Uiso 1 1 calc R
H20C H -0.0934 0.6523 0.5335 0.065 Uiso 1 1 calc R
C21 C -0.2348(3) 0.78779(18) 0.59630(18) 0.0373(9) Uani 1 1 d .
H21A H -0.2927 0.7931 0.5575 0.056 Uiso 1 1 calc R
H21B H -0.2149 0.8285 0.6159 0.056 Uiso 1 1 calc R
H21C H -0.2626 0.7607 0.6244 0.056 Uiso 1 1 calc R
C22 C 0.1638(3) 0.85024(16) 0.60896(16) 0.0333(8) Uani 1 1 d .
H22A H 0.1553 0.8238 0.6433 0.050 Uiso 1 1 calc R
H22B H 0.1931 0.8910 0.6252 0.050 Uiso 1 1 calc R
H22C H 0.2155 0.8305 0.5883 0.050 Uiso 1 1 calc R
C23 C -0.0517(3) 0.92070(16) 0.58519(18) 0.0368(8) Uani 1 1 d .
H23A H -0.1253 0.9275 0.5569 0.055 Uiso 1 1 calc R
H23B H -0.0099 0.9599 0.5909 0.055 Uiso 1 1 calc R
H23C H -0.0601 0.9062 0.6254 0.055 Uiso 1 1 calc R
C24 C 0.0566(3) 0.89537(15) 0.48120(15) 0.0292(7) Uani 1 1 d .
H24A H -0.0130 0.9048 0.4502 0.044 Uiso 1 1 calc R
H24B H 0.1000 0.8656 0.4638 0.044 Uiso 1 1 calc R
H24C H 0.0994 0.9338 0.4927 0.044 Uiso 1 1 calc R
C25 C 0.3221(3) 0.73632(17) 0.30233(17) 0.0360(8) Uani 1 1 d .
H25A H 0.2770 0.7068 0.2719 0.043 Uiso 1 1 calc R
H25B H 0.4015 0.7248 0.3101 0.043 Uiso 1 1 calc R
C26 C 0.3029(3) 0.80237(17) 0.27933(18) 0.0403(9) Uani 1 1 d .
H26A H 0.2243 0.8090 0.2566 0.048 Uiso 1 1 calc R
H26B H 0.3510 0.8130 0.2517 0.048 Uiso 1 1 calc R
C27 C 0.3334(4) 0.84060(18) 0.33823(19) 0.0443(10) Uani 1 1 d .
H27A H 0.2885 0.8792 0.3337 0.053 Uiso 1 1 calc R
H27B H 0.4132 0.8520 0.3491 0.053 Uiso 1 1 calc R
C28 C 0.3077(3) 0.79817(15) 0.38724(16) 0.0280(7) Uani 1 1 d .
H28A H 0.3712 0.7971 0.4246 0.034 Uiso 1 1 calc R
H28B H 0.2412 0.8132 0.3994 0.034 Uiso 1 1 calc R
C29 C -0.3264(3) 0.71023(16) 0.32849(18) 0.0364(9) Uani 1 1 d .
H29A H -0.3135 0.7446 0.3015 0.044 Uiso 1 1 calc R
H29B H -0.3881 0.7221 0.3466 0.044 Uiso 1 1 calc R
C30 C -0.3528(3) 0.65084(17) 0.29230(17) 0.0384(9) Uani 1 1 d .
H30A H -0.3134 0.6486 0.2591 0.046 Uiso 1 1 calc R
H30B H -0.4337 0.6467 0.2736 0.046 Uiso 1 1 calc R
C31 C -0.3117(3) 0.60166(15) 0.34067(16) 0.0318(8) Uani 1 1 d .
H31A H -0.3665 0.5935 0.3649 0.038 Uiso 1 1 calc R
H31B H -0.2956 0.5622 0.3216 0.038 Uiso 1 1 calc R
C32 C -0.2076(3) 0.63011(14) 0.38050(16) 0.0290(7) Uani 1 1 d .
H32A H -0.1940 0.6153 0.4239 0.035 Uiso 1 1 calc R
H32B H -0.1427 0.6190 0.3647 0.035 Uiso 1 1 calc R
C33 C 0.3320(7) 0.9824(4) 0.4562(4) 0.0414(18) Uiso 0.50 1 d P
C34 C 0.3772(5) 0.9269(3) 0.4868(3) 0.0813(16) Uiso 1 1 d .
C35 C 0.4775(8) 0.9172(4) 0.5126(4) 0.054(2) Uiso 0.50 1 d P
C36 C 0.5699(5) 0.9648(3) 0.5272(3) 0.0796(16) Uiso 1 1 d .
C37 C 0.4812(9) 0.9763(4) 0.5038(5) 0.062(3) Uiso 0.50 1 d P

loop_
_atom_site_aniso_label
_atom_site_aniso_U_11
_atom_site_aniso_U_22
_atom_site_aniso_U_33
_atom_site_aniso_U_23
_atom_site_aniso_U_13
_atom_site_aniso_U_12
Tb1 0.01600(7) 0.01610(7) 0.01636(7) -0.00026(5) 0.00421(5) 0.00180(5)
Tb2 0.01629(7) 0.01512(7) 0.01508(7) 0.00047(5) 0.00295(5) 0.00270(5)
K1 0.0261(4) 0.0300(4) 0.0239(3) -0.0002(3) 0.0053(3) 0.0048(3)
Si1 0.0254(5) 0.0321(5) 0.0218(4) -0.0049(4) 0.0056(4) 0.0075(4)
Si2 0.0229(4) 0.0307(5) 0.0210(4) -0.0065(4) 0.0023(3) 0.0019(4)
Si3 0.0193(4) 0.0171(4) 0.0212(4) 0.0027(3) 0.0056(3) 0.0017(3)
Si4 0.0165(4) 0.0209(4) 0.0231(4) 0.0003(3) 0.0029(3) 0.0002(3)
Si5 0.0195(4) 0.0185(4) 0.0241(4) 0.0030(3) 0.0054(3) 0.0037(3)
Si6 0.0192(4) 0.0201(4) 0.0217(4) 0.0055(3) 0.0048(3) 0.0020(3)
Si7 0.0217(4) 0.0277(4) 0.0180(4) 0.0024(3) 0.0068(3) 0.0001(3)
Si8 0.0222(4) 0.0194(4) 0.0215(4) -0.0042(3) 0.0051(3) -0.0014(3)
O1 0.0282(12) 0.0254(12) 0.0283(12) 0.0023(9) 0.0132(10) -0.0012(9)
O2 0.0209(11) 0.0174(11) 0.0289(12) 0.0009(9) 0.0015(9) 0.0000(8)
N1 0.0206(13) 0.0247(13) 0.0189(13) -0.0028(10) 0.0048(10) 0.0013(10)
N2 0.0160(12) 0.0173(12) 0.0250(13) 0.0053(10) 0.0043(10) 0.0013(10)
N3 0.0173(12) 0.0186(12) 0.0194(13) 0.0030(10) 0.0042(10) 0.0026(10)
N4 0.0203(13) 0.0209(13) 0.0177(12) -0.0025(10) 0.0058(10) -0.0016(10)
N5 0.0173(12) 0.0170(12) 0.0238(13) 0.0008(10) 0.0045(10) 0.0002(10)
N6 0.0184(12) 0.0167(12) 0.0212(13) 0.0021(10) 0.0062(10) -0.0011(10)
C1 0.043(2) 0.033(2) 0.075(3) -0.021(2) 0.005(2) 0.0077(18)
C2 0.048(3) 0.092(4) 0.031(2) 0.005(2) 0.0180(19) 0.032(2)
C3 0.0259(18) 0.0359(19) 0.036(2) 0.0020(16) 0.0069(15) 0.0053(15)
C4 0.041(2) 0.097(4) 0.024(2) -0.013(2) 0.0000(17) 0.009(2)
C5 0.0309(19) 0.037(2) 0.041(2) 0.0026(17) -0.0002(16) 0.0063(16)
C6 0.034(2) 0.038(2) 0.064(3) -0.020(2) 0.0141(19) -0.0109(17)
C7 0.0377(19) 0.0258(17) 0.0281(18) -0.0012(14) 0.0115(15) -0.0049(14)
C8 0.0323(19) 0.0225(17) 0.044(2) 0.0112(15) 0.0121(16) 0.0063(14)
C9 0.0317(18) 0.0184(16) 0.0287(17) -0.0003(13) 0.0036(14) -0.0057(13)
C10 0.0262(17) 0.0346(19) 0.0304(18) 0.0031(15) -0.0012(14) 0.0040(14)
C11 0.0187(16) 0.0324(18) 0.0336(18) -0.0019(14) 0.0067(14) -0.0036(13)
C12 0.0267(17) 0.0281(18) 0.0350(19) -0.0029(14) 0.0071(15) -0.0012(14)
C13 0.037(2) 0.0238(17) 0.038(2) -0.0032(15) 0.0093(16) 0.0053(14)
C14 0.0212(16) 0.0272(17) 0.0321(18) 0.0074(14) 0.0069(14) 0.0037(13)
C15 0.0265(17) 0.0361(19) 0.0267(17) 0.0065(14) 0.0094(14) 0.0063(14)
C16 0.0311(18) 0.0280(17) 0.0234(16) 0.0034(13) 0.0079(14) 0.0049(14)
C17 0.0335(19) 0.0244(17) 0.0336(19) 0.0082(14) 0.0108(15) 0.0007(14)
C18 0.0244(17) 0.0376(19) 0.0310(18) 0.0115(15) 0.0102(14) 0.0049(14)
C19 0.037(2) 0.104(4) 0.034(2) 0.031(2) 0.0055(18) -0.006(2)
C20 0.051(2) 0.031(2) 0.059(3) -0.0034(18) 0.034(2) -0.0100(17)
C21 0.035(2) 0.044(2) 0.041(2) 0.0001(17) 0.0241(17) 0.0010(16)
C22 0.0298(18) 0.0291(18) 0.036(2) -0.0050(15) -0.0015(15) -0.0045(14)
C23 0.041(2) 0.0292(19) 0.043(2) -0.0143(16) 0.0159(17) -0.0015(16)
C24 0.0327(18) 0.0242(17) 0.0313(18) -0.0011(14) 0.0095(15) -0.0088(14)
C25 0.040(2) 0.041(2) 0.036(2) 0.0063(16) 0.0265(17) 0.0043(16)
C26 0.045(2) 0.043(2) 0.041(2) 0.0138(17) 0.0258(18) 0.0062(18)
C27 0.054(3) 0.036(2) 0.052(2) 0.0059(18) 0.030(2) -0.0116(18)
C28 0.0259(17) 0.0243(16) 0.0352(19) 0.0010(14) 0.0106(14) -0.0053(13)
C29 0.0236(17) 0.0303(19) 0.046(2) 0.0040(16) -0.0082(16) 0.0014(14)
C30 0.039(2) 0.037(2) 0.0315(19) 0.0004(16) -0.0047(16) -0.0068(16)
C31 0.0302(18) 0.0239(17) 0.038(2) -0.0014(15) 0.0022(15) -0.0086(14)
C32 0.0307(18) 0.0179(16) 0.0344(19) -0.0001(14) 0.0014(15) -0.0015(13)

loop_
_atom_type_symbol
_atom_type_description
_atom_type_scat_dispersion_real
_atom_type_scat_dispersion_imag
_atom_type_scat_source
C C 0.0033 0.0016 'International Tables Vol C Tables 4.2.6.8 and 6.1.1.4'
H H 0.0000 0.0000 'International Tables Vol C Tables 4.2.6.8 and 6.1.1.4'
N N 0.0061 0.0033 'International Tables Vol C Tables 4.2.6.8 and 6.1.1.4'
O O 0.0106 0.0060 'International Tables Vol C Tables 4.2.6.8 and 6.1.1.4'
Si Si 0.0817 0.0704 'International Tables Vol C Tables 4.2.6.8 and 6.1.1.4'
K K 0.2009 0.2494 'International Tables Vol C Tables 4.2.6.8 and 6.1.1.4'
Tb Tb -0.1723 4.1537 'International Tables Vol C Tables 4.2.6.8 and 6.1.1.4'

loop_
_geom_angle_atom_site_label_1
_geom_angle_atom_site_label_2
_geom_angle_atom_site_label_3
_geom_angle
_geom_angle_site_symmetry_1
_geom_angle_site_symmetry_3
N5 Tb1 N6 36.33(8) . .
N5 Tb1 N1 117.82(9) . .
N6 Tb1 N1 131.90(9) . .
N5 Tb1 N2 98.32(9) . .
N6 Tb1 N2 101.12(9) . .
N1 Tb1 N2 126.13(9) . .
N5 Tb1 O1 119.47(8) . .
N6 Tb1 O1 84.26(8) . .
N1 Tb1 O1 90.53(8) . .
N2 Tb1 O1 105.60(8) . .
N6 Tb2 N5 36.33(8) . .
N6 Tb2 N3 116.24(8) . .
N5 Tb2 N3 136.05(9) . .
N6 Tb2 N4 98.90(9) . .
N5 Tb2 N4 101.02(9) . .
N3 Tb2 N4 120.31(8) . .
N6 Tb2 O2 113.77(8) . .
N5 Tb2 O2 81.77(8) . .
N3 Tb2 O2 90.24(8) . .
N4 Tb2 O2 118.69(8) . .
N5 K1 N6 28.40(7) . .
N5 K1 N2 73.31(7) . .
N6 K1 N2 75.21(7) . .
N5 K1 N4 75.04(7) . .
N6 K1 N4 72.96(7) . .
N2 K1 N4 147.23(7) . .
N1 Si1 C1 114.45(16) . .
N1 Si1 C3 108.99(14) . .
C1 Si1 C3 107.08(18) . .
N1 Si1 C2 115.07(16) . .
C1 Si1 C2 106.8(2) . .
C3 Si1 C2 103.67(18) . .
N1 Si2 C5 110.63(15) . .
N1 Si2 C6 112.18(17) . .
C5 Si2 C6 106.91(18) . .
N1 Si2 C4 115.24(16) . .
C5 Si2 C4 105.6(2) . .
C6 Si2 C4 105.8(2) . .
N2 Si3 C8 115.29(14) . .
N2 Si3 C7 114.11(14) . .
C8 Si3 C7 106.81(16) . .
N2 Si3 C9 109.34(13) . .
C8 Si3 C9 106.14(16) . .
C7 Si3 C9 104.30(15) . .
N2 Si4 C10 115.02(14) . .
N2 Si4 C11 113.18(14) . .
C10 Si4 C11 105.93(16) . .
N2 Si4 C12 111.45(14) . .
C10 Si4 C12 105.48(16) . .
C11 Si4 C12 104.97(15) . .
N3 Si5 C14 113.16(14) . .
N3 Si5 C13 114.92(15) . .
C14 Si5 C13 106.71(15) . .
N3 Si5 C15 109.14(13) . .
C14 Si5 C15 107.56(15) . .
C13 Si5 C15 104.80(16) . .
N3 Si6 C18 111.46(14) . .
N3 Si6 C17 115.56(14) . .
C18 Si6 C17 104.19(15) . .
N3 Si6 C16 112.03(14) . .
C18 Si6 C16 108.51(16) . .
C17 Si6 C16 104.48(15) . .
N4 Si7 C20 109.19(15) . .
N4 Si7 C19 112.95(16) . .
C20 Si7 C19 107.3(2) . .
N4 Si7 C21 116.50(15) . .
C20 Si7 C21 105.65(18) . .
C19 Si7 C21 104.61(19) . .
N4 Si8 C23 114.01(15) . .
N4 Si8 C24 109.43(13) . .
C23 Si8 C24 107.67(17) . .
N4 Si8 C22 113.47(14) . .
C23 Si8 C22 106.60(17) . .
C24 Si8 C22 105.14(16) . .
C25 O1 C28 108.4(2) . .
C25 O1 Tb1 128.4(2) . .
C28 O1 Tb1 122.14(17) . .
C29 O2 C32 108.6(2) . .
C29 O2 Tb2 126.83(18) . .
C32 O2 Tb2 122.32(17) . .
Si1 N1 Si2 122.47(15) . .
Si1 N1 Tb1 119.59(13) . .
Si2 N1 Tb1 117.03(12) . .
Si3 N2 Si4 127.33(15) . .
Si3 N2 Tb1 106.68(12) . .
Si4 N2 Tb1 124.14(12) . .
Si3 N2 K1 98.00(10) . .
Si4 N2 K1 96.86(11) . .
Tb1 N2 K1 87.80(7) . .
Si5 N3 Si6 120.64(14) . .
Si5 N3 Tb2 114.18(12) . .
Si6 N3 Tb2 125.17(12) . .
Si7 N4 Si8 124.72(15) . .
Si7 N4 Tb2 123.00(13) . .
Si8 N4 Tb2 111.23(12) . .
Si7 N4 K1 94.35(10) . .
Si8 N4 K1 97.79(10) . .
Tb2 N4 K1 87.74(7) . .
N6 N5 Tb1 72.77(14) . .
N6 N5 Tb2 70.97(14) . .
Tb1 N5 Tb2 140.43(12) . .
N6 N5 K1 76.73(14) . .
Tb1 N5 K1 93.59(8) . .
Tb2 N5 K1 93.09(8) . .
N5 N6 Tb2 72.69(14) . .
N5 N6 Tb1 70.90(14) . .
Tb2 N6 Tb1 140.30(11) . .
N5 N6 K1 74.87(14) . .
Tb2 N6 K1 92.94(8) . .
Tb1 N6 K1 92.46(8) . .
O1 C25 C26 104.1(3) . .
C25 C26 C27 103.4(3) . .
C26 C27 C28 104.4(3) . .
O1 C28 C27 106.6(3) . .
O2 C29 C30 105.6(3) . .
C29 C30 C31 102.9(3) . .
C32 C31 C30 102.8(3) . .
O2 C32 C31 105.8(3) . .
C34 C33 C36 106.9(6) . 3_676
C34 C33 C37 57.3(5) . .
C36 C33 C37 49.7(4) 3_676 .
C35 C34 C33 126.1(7) . .
C35 C34 C37 50.6(6) . .
C33 C34 C37 76.2(6) . .
C34 C35 C37 80.6(8) . .
C34 C35 C36 127.0(8) . .
C37 C35 C36 46.4(6) . .
C37 C36 C37 49.5(8) . 3_676
C37 C36 C35 56.2(6) . .
C37 C36 C35 105.2(7) 3_676 .
C37 C36 C33 122.8(8) . 3_676
C37 C36 C33 74.0(5) 3_676 3_676
C35 C36 C33 178.5(6) . 3_676
C36 C37 C37 82.7(12) . 3_676
C36 C37 C35 77.4(8) . .
C37 C37 C35 157.9(16) 3_676 .
C36 C37 C36 130.5(8) . 3_676
C37 C37 C36 47.8(8) 3_676 3_676
C35 C37 C36 150.8(10) . 3_676
C36 C37 C34 126.2(9) . .
C37 C37 C34 149.8(14) 3_676 .
C35 C37 C34 48.8(6) . .
C36 C37 C34 102.8(7) 3_676 .
C36 C37 C33 169.7(10) . .
C37 C37 C33 103.6(12) 3_676 .
C35 C37 C33 94.9(8) . .
C36 C37 C33 56.3(5) 3_676 .
C34 C37 C33 46.5(4) . .

loop_
_geom_bond_atom_site_label_1
_geom_bond_atom_site_label_2
_geom_bond_distance
_geom_bond_site_symmetry_2
Tb1 N5 2.235(2) .
Tb1 N6 2.260(2) .
Tb1 N1 2.337(2) .
Tb1 N2 2.358(2) .
Tb1 O1 2.413(2) .
Tb2 N6 2.236(2) .
Tb2 N5 2.258(2) .
Tb2 N3 2.341(2) .
Tb2 N4 2.346(2) .
Tb2 O2 2.453(2) .
K1 N5 2.844(3) .
K1 N6 2.868(3) .
K1 N2 2.977(3) .
K1 N4 2.988(3) .
Si1 N1 1.706(3) .
Si1 C1 1.870(4) .
Si1 C3 1.873(3) .
Si1 C2 1.882(4) .
Si2 N1 1.708(3) .
Si2 C5 1.863(4) .
Si2 C6 1.870(4) .
Si2 C4 1.874(4) .
Si3 N2 1.709(2) .
Si3 C8 1.865(3) .
Si3 C7 1.880(3) .
Si3 C9 1.886(3) .
Si4 N2 1.710(3) .
Si4 C10 1.872(3) .
Si4 C11 1.883(3) .
Si4 C12 1.891(3) .
Si5 N3 1.706(2) .
Si5 C14 1.878(3) .
Si5 C13 1.880(3) .
Si5 C15 1.881(3) .
Si6 N3 1.710(3) .
Si6 C18 1.868(3) .
Si6 C17 1.885(3) .
Si6 C16 1.887(3) .
Si7 N4 1.707(3) .
Si7 C20 1.874(4) .
Si7 C19 1.874(4) .
Si7 C21 1.876(3) .
Si8 N4 1.716(3) .
Si8 C23 1.868(3) .
Si8 C24 1.870(3) .
Si8 C22 1.881(3) .
O1 C25 1.447(4) .
O1 C28 1.459(4) .
O2 C29 1.455(4) .
O2 C32 1.460(4) .
N5 N6 1.401(3) .
C25 C26 1.505(5) .
C26 C27 1.511(5) .
C27 C28 1.519(5) .
C29 C30 1.498(5) .
C30 C31 1.501(5) .
C31 C32 1.499(4) .
C33 C34 1.413(9) .
C33 C36 1.637(10) 3_676
C33 C37 1.892(13) .
C34 C35 1.250(10) .
C34 C37 1.639(11) .
C35 C37 1.285(12) .
C35 C36 1.510(11) .
C36 C37 1.120(11) .
C36 C37 1.500(11) 3_676
C36 C33 1.637(10) 3_676
C37 C37 1.151(19) 3_676
C37 C36 1.500(11) 3_676
